data_4069352
loop_
_publ_author_name
'Jim\'enez-Tenorio, Manuel'
'Puerta, M. Carmen'
'Valerga, Pedro'

_publ_section_title
;
 Reactivity of the Ruthenium Hydride Complex
 [Ru{\k3-H,S,S-HB(mt)3}H(PPh3)2] (HB(mt)3= hydrotris(methimazolyl)borate):
 Catalytic Dimerization of 1-Alkynes and Proton Transfer Reactions
;
_journal_issue 9
_journal_name_full Organometallics
_journal_page_first 2787
_journal_paper_doi 10.1021/om900157b
_journal_volume 28
_journal_year 2009
_chemical_formula_moiety 'C58 H51 N2 P3 Ru S'
_chemical_formula_sum 'C58 H51 N2 P3 Ru S'
_chemical_formula_weight 1002.05
_chemical_name_common '[Ru(H)(\k^3^-SC~4~H~5~N~2~)(PPh~3~)~3~]'
_chemical_name_systematic
;
(1,3-dihydro-1-methyl-2-thio-imidazole-3-ide)-hydride- 
tris(triphenylphosphine)-ruthenium (II)
;
_space_group_IT_number 14
_symmetry_cell_setting monoclinic
_symmetry_Int_Tables_number 14
_symmetry_space_group_name_Hall '-P 2yn'
_symmetry_space_group_name_H-M 'P 1 21/n 1'
_atom_sites_solution_hydrogens geom
_atom_sites_solution_primary direct
_atom_sites_solution_secondary difmap
_audit_creation_method SHELXL-97
_cell_angle_alpha 90.00
_cell_angle_beta 92.019(2)
_cell_angle_gamma 90.00
_cell_formula_units_Z 4
_cell_length_a 11.8849(8)
_cell_length_b 33.952(2)
_cell_length_c 12.1312(9)
_cell_measurement_reflns_used 8715
_cell_measurement_temperature 100(2)
_cell_measurement_theta_max 24.973
_cell_measurement_theta_min 2.358
_cell_volume 4892.1(6)
_computing_cell_refinement 'SAINT (Bruker, 2001)'
_computing_data_collection 'SMART (Bruker, 2001)'
_computing_data_reduction 'SAINT (Bruker, 2001)'
_computing_molecular_graphics 'ORTEP-3 vers. 1.08 (Faruggia, 2005)'
_computing_publication_material 'SHELXTL (Sheldrick, 2001)'
_computing_structure_refinement 'SHELXTL (Sheldrick, 2001)'
_computing_structure_solution 'SHELXTL (Sheldrick, 2001)'
_diffrn_ambient_temperature 100(2)
_diffrn_measured_fraction_theta_full 0.994
_diffrn_measured_fraction_theta_max 0.994
_diffrn_measurement_device_type 'Bruker SMART APEX CCD area detector'
_diffrn_measurement_method '1700 omega scan frames, 0.3 deg, 10 sec'
_diffrn_radiation_monochromator graphite
_diffrn_radiation_probe x-ray
_diffrn_radiation_type MoK\a
_diffrn_radiation_wavelength 0.71073
_diffrn_reflns_av_R_equivalents 0.0986
_diffrn_reflns_av_sigmaI/netI 0.0826
_diffrn_reflns_limit_h_max 14
_diffrn_reflns_limit_h_min -12
_diffrn_reflns_limit_k_max 37
_diffrn_reflns_limit_k_min -40
_diffrn_reflns_limit_l_max 14
_diffrn_reflns_limit_l_min -14
_diffrn_reflns_number 33651
_diffrn_reflns_theta_full 25.03
_diffrn_reflns_theta_max 25.03
_diffrn_reflns_theta_min 1.20
_diffrn_source 'fine-focus sealed tube'
_diffrn_source_type 'Bruker SMART APEX'
_diffrn_standards_decay_% -0.0052
_diffrn_standards_number 0
_exptl_absorpt_coefficient_mu 0.502
_exptl_absorpt_correction_T_max 1.000
_exptl_absorpt_correction_T_min 0.829
_exptl_absorpt_correction_type multi-scan
_exptl_absorpt_process_details '(SADABS; Sheldrick, 2004)'
_exptl_crystal_colour 'dark green'
_exptl_crystal_density_diffrn 1.361
_exptl_crystal_density_method 'not measured'
_exptl_crystal_description plate
_exptl_crystal_F_000 2072
_exptl_crystal_size_max 0.55
_exptl_crystal_size_mid 0.39
_exptl_crystal_size_min 0.09
_refine_diff_density_max 1.257
_refine_diff_density_min -0.514
_refine_diff_density_rms 0.084
_refine_ls_extinction_method none
_refine_ls_goodness_of_fit_ref 1.063
_refine_ls_hydrogen_treatment mixed
_refine_ls_matrix_type full
_refine_ls_number_parameters 615
_refine_ls_number_reflns 8597
_refine_ls_number_restraints 2
_refine_ls_restrained_S_all 1.066
_refine_ls_R_factor_all 0.0735
_refine_ls_R_factor_gt 0.0506
_refine_ls_shift/su_max 0.002
_refine_ls_shift/su_mean 0.000
_refine_ls_structure_factor_coef Fsqd
_refine_ls_weighting_details 'calc w=1/[\s^2^(Fo^2^)+(0.0463P)^2^+0.4028P] where P=(Fo^2^+2Fc^2^)/3'
_refine_ls_weighting_scheme calc
_refine_ls_wR_factor_gt 0.1087
_refine_ls_wR_factor_ref 0.1188
_reflns_number_gt 6734
_reflns_number_total 8597
_reflns_threshold_expression >2sigma(I)
_cod_data_source_file om900157b_si_001.cif
_cod_data_source_block pv0802b
_cod_original_sg_symbol_H-M 'P 21/n'
_cod_database_code 4069352

loop_
_symmetry_equiv_pos_as_xyz
'x, y, z'
'-x+1/2, y+1/2, -z+1/2'
'-x, -y, -z'
'x-1/2, -y-1/2, z-1/2'

loop_
_atom_site_label
_atom_site_type_symbol
_atom_site_fract_x
_atom_site_fract_y
_atom_site_fract_z
_atom_site_U_iso_or_equiv
_atom_site_adp_type
_atom_site_occupancy
_atom_site_symmetry_multiplicity
_atom_site_calc_flag
_atom_site_refinement_flags
_atom_site_disorder_assembly
_atom_site_disorder_group
Ru1 Ru 0.76981(3) 0.115723(10) 0.45164(2) 0.02280(11) Uani 1 1 d . . .
H1 H 0.877(3) 0.0919(11) 0.486(3) 0.034 Uiso 1 1 d . . .
P1 P 0.85630(9) 0.17211(3) 0.40079(8) 0.0235(2) Uani 1 1 d . A .
P2 P 0.79525(9) 0.07719(3) 0.29399(8) 0.0246(3) Uani 1 1 d . A .
P3 P 0.76446(9) 0.12837(3) 0.64178(8) 0.0241(2) Uani 1 1 d . A .
C1 C 1.0104(3) 0.17801(11) 0.4132(3) 0.0236(9) Uani 1 1 d . . .
C2 C 1.0704(4) 0.15418(12) 0.4873(3) 0.0297(10) Uani 1 1 d . A .
H2 H 1.0316 0.1352 0.5290 0.036 Uiso 1 1 calc R . .
C3 C 1.1860(4) 0.15775(13) 0.5013(3) 0.0363(11) Uani 1 1 d . . .
H3 H 1.2259 0.1416 0.5532 0.044 Uiso 1 1 calc R A .
C4 C 1.2433(4) 0.18485(15) 0.4398(3) 0.0417(12) Uani 1 1 d . A .
H4 H 1.3228 0.1871 0.4486 0.050 Uiso 1 1 calc R . .
C5 C 1.1849(4) 0.20870(13) 0.3654(3) 0.0360(11) Uani 1 1 d . . .
H5 H 1.2243 0.2272 0.3225 0.043 Uiso 1 1 calc R A .
C6 C 1.0692(4) 0.20556(12) 0.3533(3) 0.0276(10) Uani 1 1 d . A .
H6 H 1.0293 0.2225 0.3033 0.033 Uiso 1 1 calc R . .
C7 C 0.8075(4) 0.21680(12) 0.4734(3) 0.0291(10) Uani 1 1 d . . .
C8 C 0.6938(4) 0.21874(13) 0.4999(3) 0.0347(11) Uani 1 1 d . A .
H8 H 0.6449 0.1974 0.4820 0.042 Uiso 1 1 calc R . .
C9 C 0.6524(4) 0.25194(15) 0.5525(3) 0.0429(12) Uani 1 1 d . . .
H9 H 0.5752 0.2531 0.5699 0.051 Uiso 1 1 calc R A .
C10 C 0.7223(5) 0.28299(14) 0.5795(3) 0.0469(14) Uani 1 1 d . A .
H10 H 0.6932 0.3055 0.6151 0.056 Uiso 1 1 calc R . .
C11 C 0.8339(5) 0.28149(13) 0.5551(3) 0.0447(13) Uani 1 1 d . . .
H11 H 0.8822 0.3030 0.5735 0.054 Uiso 1 1 calc R A .
C12 C 0.8765(4) 0.24811(13) 0.5028(3) 0.0367(11) Uani 1 1 d . A .
H12 H 0.9543 0.2470 0.4872 0.044 Uiso 1 1 calc R . .
C13 C 0.8301(3) 0.18880(11) 0.2562(3) 0.0242(9) Uani 1 1 d . . .
C14 C 0.9005(3) 0.17724(11) 0.1723(3) 0.0242(9) Uani 1 1 d . A .
H14 H 0.9628 0.1604 0.1886 0.029 Uiso 1 1 calc R . .
C15 C 0.8796(3) 0.19037(12) 0.0643(3) 0.0272(10) Uani 1 1 d . . .
H15 H 0.9273 0.1821 0.0075 0.033 Uiso 1 1 calc R A .
C16 C 0.7910(4) 0.21512(13) 0.0395(3) 0.0348(11) Uani 1 1 d . A .
H16 H 0.7784 0.2246 -0.0336 0.042 Uiso 1 1 calc R . .
C17 C 0.7209(4) 0.22603(14) 0.1212(3) 0.0422(12) Uani 1 1 d . . .
H17 H 0.6586 0.2427 0.1042 0.051 Uiso 1 1 calc R A .
C18 C 0.7396(4) 0.21304(13) 0.2283(3) 0.0335(11) Uani 1 1 d . A .
H18 H 0.6896 0.2208 0.2837 0.040 Uiso 1 1 calc R . .
C19 C 0.8190(3) 0.02429(12) 0.3205(3) 0.0280(10) Uani 1 1 d . . .
C20 C 0.8461(4) 0.01063(13) 0.4254(3) 0.0340(10) Uani 1 1 d . A .
H20 H 0.8510 0.0286 0.4854 0.041 Uiso 1 1 calc R . .
C21 C 0.8661(4) -0.02915(14) 0.4441(4) 0.0410(12) Uani 1 1 d . . .
H21 H 0.8866 -0.0381 0.5163 0.049 Uiso 1 1 calc R A .
C22 C 0.8566(4) -0.05520(13) 0.3597(4) 0.0438(12) Uani 1 1 d . A .
H22 H 0.8667 -0.0825 0.3733 0.053 Uiso 1 1 calc R . .
C23 C 0.8320(4) -0.04207(13) 0.2535(4) 0.0435(12) Uani 1 1 d . . .
H23 H 0.8273 -0.0604 0.1944 0.052 Uiso 1 1 calc R A .
C24 C 0.8146(4) -0.00282(13) 0.2333(3) 0.0378(11) Uani 1 1 d . A .
H24 H 0.7994 0.0061 0.1600 0.045 Uiso 1 1 calc R . .
C25 C 0.9168(3) 0.08369(11) 0.2057(3) 0.0248(9) Uani 1 1 d . . .
C26 C 0.9123(4) 0.08035(12) 0.0917(3) 0.0317(10) Uani 1 1 d . A .
H26 H 0.8424 0.0748 0.0546 0.038 Uiso 1 1 calc R . .
C27 C 1.0079(4) 0.08501(13) 0.0310(4) 0.0400(12) Uani 1 1 d . . .
H27 H 1.0036 0.0824 -0.0470 0.048 Uiso 1 1 calc R A .
C28 C 1.1097(4) 0.09350(14) 0.0844(4) 0.0418(12) Uani 1 1 d . A .
H28 H 1.1751 0.0977 0.0430 0.050 Uiso 1 1 calc R . .
C29 C 1.1160(4) 0.09590(12) 0.1987(4) 0.0369(11) Uani 1 1 d . . .
H29 H 1.1862 0.1011 0.2357 0.044 Uiso 1 1 calc R A .
C30 C 1.0209(3) 0.09072(12) 0.2586(3) 0.0295(10) Uani 1 1 d . A .
H30 H 1.0262 0.0919 0.3369 0.035 Uiso 1 1 calc R . .
C31 C 0.6745(3) 0.07590(13) 0.1957(3) 0.0291(10) Uani 1 1 d . . .
C32 C 0.6545(4) 0.10753(13) 0.1235(3) 0.0334(11) Uani 1 1 d . A .
H32 H 0.7068 0.1287 0.1215 0.040 Uiso 1 1 calc R . .
C33 C 0.5593(4) 0.10816(15) 0.0553(3) 0.0410(12) Uani 1 1 d . . .
H33 H 0.5474 0.1295 0.0056 0.049 Uiso 1 1 calc R A .
C34 C 0.4806(4) 0.07799(18) 0.0583(4) 0.0543(15) Uani 1 1 d . A .
H34 H 0.4156 0.0785 0.0104 0.065 Uiso 1 1 calc R . .
C35 C 0.4978(4) 0.04745(16) 0.1309(4) 0.0474(13) Uani 1 1 d . . .
H35 H 0.4433 0.0271 0.1345 0.057 Uiso 1 1 calc R A .
C36 C 0.5938(4) 0.04598(14) 0.1994(3) 0.0359(11) Uani 1 1 d . A .
H36 H 0.6047 0.0246 0.2491 0.043 Uiso 1 1 calc R . .
C37 C 0.8831(3) 0.15500(12) 0.7120(3) 0.0249(9) Uani 1 1 d . . .
C38 C 0.9799(3) 0.13523(13) 0.7513(3) 0.0293(10) Uani 1 1 d . A .
H38 H 0.9820 0.1073 0.7471 0.035 Uiso 1 1 calc R . .
C39 C 1.0724(4) 0.15501(13) 0.7960(3) 0.0355(11) Uani 1 1 d . . .
H39 H 1.1373 0.1408 0.8210 0.043 Uiso 1 1 calc R A .
C40 C 1.0695(4) 0.19540(13) 0.8038(3) 0.0364(11) Uani 1 1 d . A .
H40 H 1.1329 0.2093 0.8339 0.044 Uiso 1 1 calc R . .
C41 C 0.9743(4) 0.21585(13) 0.7677(3) 0.0341(11) Uani 1 1 d . . .
H41 H 0.9718 0.2437 0.7746 0.041 Uiso 1 1 calc R A .
C42 C 0.8824(4) 0.19569(12) 0.7215(3) 0.0302(10) Uani 1 1 d . A .
H42 H 0.8180 0.2100 0.6959 0.036 Uiso 1 1 calc R . .
C43 C 0.6439(3) 0.15285(12) 0.7040(3) 0.0256(9) Uani 1 1 d . . .
C44 C 0.6500(4) 0.16947(12) 0.8091(3) 0.0308(10) Uani 1 1 d . A .
H44 H 0.7186 0.1678 0.8515 0.037 Uiso 1 1 calc R . .
C45 C 0.5585(4) 0.18833(13) 0.8532(3) 0.0384(11) Uani 1 1 d . . .
H45 H 0.5650 0.1999 0.9245 0.046 Uiso 1 1 calc R A .
C46 C 0.4579(4) 0.19025(14) 0.7932(4) 0.0401(11) Uani 1 1 d . A .
H46 H 0.3947 0.2030 0.8232 0.048 Uiso 1 1 calc R . .
C47 C 0.4493(4) 0.17375(16) 0.6905(4) 0.0501(14) Uani 1 1 d . . .
H47 H 0.3800 0.1750 0.6491 0.060 Uiso 1 1 calc R A .
C48 C 0.5416(4) 0.15508(15) 0.6462(4) 0.0436(12) Uani 1 1 d . A .
H48 H 0.5342 0.1436 0.5749 0.052 Uiso 1 1 calc R . .
C49 C 0.7692(3) 0.08153(12) 0.7219(3) 0.0264(9) Uani 1 1 d . . .
C50 C 0.6981(4) 0.07402(13) 0.8088(3) 0.0351(11) Uani 1 1 d . A .
H50 H 0.6419 0.0927 0.8260 0.042 Uiso 1 1 calc R . .
C51 C 0.7082(4) 0.03993(13) 0.8699(4) 0.0410(12) Uani 1 1 d . . .
H51 H 0.6595 0.0356 0.9292 0.049 Uiso 1 1 calc R A .
C52 C 0.7869(4) 0.01235(13) 0.8465(3) 0.0380(11) Uani 1 1 d . A .
H52 H 0.7927 -0.0112 0.8887 0.046 Uiso 1 1 calc R . .
C53 C 0.8584(4) 0.01892(12) 0.7606(3) 0.0331(10) Uani 1 1 d . . .
H53 H 0.9145 0.0000 0.7444 0.040 Uiso 1 1 calc R A .
C54 C 0.8482(3) 0.05275(12) 0.6989(3) 0.0280(10) Uani 1 1 d . A .
H54 H 0.8963 0.0566 0.6389 0.034 Uiso 1 1 calc R . .
S1A S 0.6295(4) 0.06407(15) 0.4915(3) 0.0354(11) Uani 0.573(3) 1 d P A 1
C56A C 0.5209(7) 0.1517(3) 0.3227(7) 0.0390(16) Uani 0.573(3) 1 d P A 1
H56A H 0.5380 0.1768 0.2931 0.047 Uiso 0.573(3) 1 calc PR A 1
C57A C 0.4209(7) 0.1297(3) 0.3180(7) 0.0505(19) Uani 0.573(3) 1 d P A 1
H57A H 0.3529 0.1366 0.2794 0.061 Uiso 0.573(3) 1 calc PR A 1
N1A N 0.5918(13) 0.1235(4) 0.3886(12) 0.056(4) Uani 0.573(3) 1 d P A 1
N2A N 0.4394(6) 0.0972(2) 0.3780(6) 0.0463(15) Uani 0.573(3) 1 d P A 1
C55A C 0.5457(10) 0.0947(4) 0.4203(9) 0.024(3) Uiso 0.573(3) 1 d P A 1
C58A C 0.355(5) 0.0645(16) 0.400(4) 0.061(6) Uani 0.573(3) 1 d P A 1
H58A H 0.2866 0.0760 0.4291 0.091 Uiso 0.573(3) 1 calc PR A 1
H58B H 0.3881 0.0460 0.4540 0.091 Uiso 0.573(3) 1 calc PR A 1
H58C H 0.3363 0.0506 0.3311 0.091 Uiso 0.573(3) 1 calc PR A 1
S1B S 0.5721(4) 0.13555(12) 0.3750(4) 0.0287(11) Uani 0.427(3) 1 d PD A 2
N1B N 0.633(2) 0.0705(6) 0.4853(19) 0.056(4) Uani 0.427(3) 1 d PD A 2
N2B N 0.4602(8) 0.0647(3) 0.4356(7) 0.0463(15) Uani 0.427(3) 1 d P A 2
C55B C 0.560(2) 0.0876(5) 0.4322(17) 0.066(9) Uiso 0.427(3) 1 d PD A 2
C56B C 0.6064(9) 0.0378(4) 0.5260(9) 0.0390(16) Uani 0.427(3) 1 d PD A 2
H56B H 0.6545 0.0207 0.5681 0.047 Uiso 0.427(3) 1 calc PR A 2
C57B C 0.4942(10) 0.0313(4) 0.4983(9) 0.0505(19) Uani 0.427(3) 1 d P A 2
H57B H 0.4495 0.0093 0.5172 0.061 Uiso 0.427(3) 1 calc PR A 2
C58B C 0.361(6) 0.070(2) 0.375(5) 0.061(6) Uani 0.427(3) 1 d P A 2
H58D H 0.3540 0.0497 0.3178 0.091 Uiso 0.427(3) 1 calc PR A 2
H58E H 0.3600 0.0961 0.3413 0.091 Uiso 0.427(3) 1 calc PR A 2
H58F H 0.2971 0.0676 0.4245 0.091 Uiso 0.427(3) 1 calc PR A 2

loop_
_atom_site_aniso_label
_atom_site_aniso_U_11
_atom_site_aniso_U_22
_atom_site_aniso_U_33
_atom_site_aniso_U_23
_atom_site_aniso_U_13
_atom_site_aniso_U_12
Ru1 0.0224(2) 0.02350(19) 0.02246(17) -0.00012(14) 0.00064(12) -0.00170(16)
P1 0.0275(6) 0.0201(6) 0.0227(5) 0.0000(4) 0.0005(4) 0.0013(5)
P2 0.0250(6) 0.0235(6) 0.0251(5) 0.0005(4) 0.0003(4) -0.0016(5)
P3 0.0243(6) 0.0250(6) 0.0229(5) -0.0007(4) 0.0025(4) -0.0002(5)
C1 0.030(2) 0.021(2) 0.0192(19) -0.0046(16) -0.0002(16) -0.0012(19)
C2 0.030(3) 0.032(3) 0.028(2) 0.0033(18) 0.0019(18) -0.006(2)
C3 0.031(3) 0.039(3) 0.039(2) 0.009(2) -0.009(2) -0.008(2)
C4 0.029(3) 0.052(3) 0.043(3) 0.004(2) -0.007(2) -0.013(2)
C5 0.043(3) 0.037(3) 0.028(2) -0.0006(19) -0.0035(19) -0.018(2)
C6 0.036(3) 0.022(2) 0.024(2) -0.0014(17) -0.0023(17) -0.002(2)
C7 0.041(3) 0.027(2) 0.019(2) 0.0038(17) 0.0031(17) 0.007(2)
C8 0.046(3) 0.036(3) 0.022(2) 0.0016(18) 0.0003(19) 0.012(2)
C9 0.052(3) 0.048(3) 0.029(2) 0.006(2) 0.006(2) 0.025(3)
C10 0.084(4) 0.029(3) 0.029(2) 0.001(2) 0.014(2) 0.019(3)
C11 0.082(4) 0.018(2) 0.036(3) -0.0010(19) 0.018(2) -0.001(3)
C12 0.051(3) 0.028(3) 0.032(2) 0.0011(19) 0.015(2) 0.000(2)
C13 0.027(2) 0.018(2) 0.028(2) -0.0010(16) -0.0024(17) -0.0005(18)
C14 0.020(2) 0.021(2) 0.032(2) -0.0005(17) -0.0005(17) -0.0015(18)
C15 0.033(3) 0.026(2) 0.023(2) -0.0021(17) 0.0025(17) -0.005(2)
C16 0.043(3) 0.036(3) 0.025(2) 0.0029(19) -0.0063(19) 0.008(2)
C17 0.050(3) 0.042(3) 0.034(3) 0.003(2) -0.006(2) 0.025(2)
C18 0.033(3) 0.036(3) 0.031(2) -0.0021(19) 0.0034(18) 0.017(2)
C19 0.026(3) 0.025(2) 0.033(2) 0.0043(18) 0.0050(17) -0.0001(19)
C20 0.034(3) 0.031(3) 0.037(2) 0.003(2) -0.0002(19) -0.004(2)
C21 0.037(3) 0.037(3) 0.049(3) 0.015(2) 0.002(2) -0.001(2)
C22 0.045(3) 0.017(2) 0.071(3) 0.011(2) 0.019(2) 0.004(2)
C23 0.052(3) 0.028(3) 0.051(3) -0.003(2) 0.012(2) 0.002(2)
C24 0.043(3) 0.034(3) 0.037(2) -0.001(2) 0.007(2) 0.001(2)
C25 0.027(3) 0.016(2) 0.032(2) 0.0007(17) 0.0041(17) -0.0005(18)
C26 0.032(3) 0.032(3) 0.031(2) 0.0005(18) 0.0031(18) -0.002(2)
C27 0.044(3) 0.041(3) 0.035(2) 0.005(2) 0.009(2) 0.007(2)
C28 0.033(3) 0.043(3) 0.050(3) 0.012(2) 0.014(2) 0.007(2)
C29 0.026(3) 0.027(3) 0.057(3) 0.006(2) 0.003(2) 0.005(2)
C30 0.028(3) 0.024(2) 0.037(2) 0.0017(18) -0.0026(19) 0.0030(19)
C31 0.026(3) 0.034(3) 0.027(2) -0.0066(18) 0.0008(17) 0.001(2)
C32 0.028(3) 0.036(3) 0.036(2) -0.0031(19) 0.0016(19) -0.001(2)
C33 0.038(3) 0.053(3) 0.031(2) -0.001(2) -0.003(2) 0.011(3)
C34 0.029(3) 0.085(5) 0.048(3) -0.013(3) -0.008(2) 0.001(3)
C35 0.035(3) 0.060(4) 0.047(3) -0.005(3) -0.002(2) -0.013(3)
C36 0.029(3) 0.046(3) 0.033(2) 0.002(2) 0.0016(19) -0.008(2)
C37 0.035(3) 0.025(2) 0.0149(18) 0.0012(16) 0.0026(16) -0.005(2)
C38 0.035(3) 0.025(2) 0.028(2) -0.0029(18) -0.0026(18) 0.001(2)
C39 0.036(3) 0.034(3) 0.035(2) 0.000(2) -0.0073(19) 0.000(2)
C40 0.041(3) 0.041(3) 0.028(2) 0.000(2) -0.0021(19) -0.016(2)
C41 0.048(3) 0.020(2) 0.034(2) -0.0008(18) 0.003(2) -0.008(2)
C42 0.035(3) 0.027(3) 0.028(2) 0.0005(18) 0.0024(18) 0.001(2)
C43 0.023(2) 0.026(2) 0.027(2) 0.0054(17) 0.0002(17) 0.0031(19)
C44 0.028(3) 0.031(3) 0.034(2) 0.0000(19) 0.0049(18) 0.005(2)
C45 0.044(3) 0.040(3) 0.032(2) -0.004(2) 0.006(2) 0.006(2)
C46 0.032(3) 0.041(3) 0.047(3) -0.005(2) 0.004(2) 0.011(2)
C47 0.031(3) 0.076(4) 0.043(3) -0.009(3) -0.003(2) 0.009(3)
C48 0.037(3) 0.057(3) 0.036(3) -0.010(2) 0.006(2) 0.006(3)
C49 0.030(3) 0.022(2) 0.027(2) -0.0039(17) -0.0007(17) -0.0069(19)
C50 0.039(3) 0.029(3) 0.039(2) -0.003(2) 0.011(2) -0.001(2)
C51 0.058(3) 0.025(3) 0.041(3) -0.001(2) 0.015(2) -0.009(2)
C52 0.053(3) 0.022(2) 0.039(3) 0.0044(19) 0.001(2) -0.005(2)
C53 0.030(3) 0.027(3) 0.041(3) -0.003(2) -0.0040(19) 0.000(2)
C54 0.028(3) 0.029(3) 0.026(2) -0.0013(18) -0.0008(17) -0.001(2)
S1A 0.0267(15) 0.056(3) 0.0238(13) 0.0000(14) 0.0039(10) -0.0149(16)
C56A 0.035(4) 0.042(4) 0.040(4) -0.004(3) -0.004(3) 0.012(4)
C57A 0.034(4) 0.066(5) 0.051(4) -0.007(4) -0.007(3) 0.004(4)
N1A 0.077(7) 0.034(7) 0.056(6) -0.009(5) -0.011(4) 0.041(6)
N2A 0.022(3) 0.070(5) 0.047(4) -0.009(3) 0.004(3) -0.009(3)
C58A 0.034(6) 0.091(15) 0.059(18) 0.012(11) 0.018(11) -0.018(8)
S1B 0.043(3) 0.008(2) 0.0355(19) 0.0034(15) 0.0072(18) 0.0049(18)
N1B 0.077(7) 0.034(7) 0.056(6) -0.009(5) -0.011(4) 0.041(6)
N2B 0.022(3) 0.070(5) 0.047(4) -0.009(3) 0.004(3) -0.009(3)
C56B 0.035(4) 0.042(4) 0.040(4) -0.004(3) -0.004(3) 0.012(4)
C57B 0.034(4) 0.066(5) 0.051(4) -0.007(4) -0.007(3) 0.004(4)
C58B 0.034(6) 0.091(15) 0.059(18) 0.012(11) 0.018(11) -0.018(8)

loop_
_atom_type_symbol
_atom_type_description
_atom_type_scat_dispersion_real
_atom_type_scat_dispersion_imag
_atom_type_scat_source
C C 0.0033 0.0016 'International Tables Vol C Tables 4.2.6.8 and 6.1.1.4'
H H 0.0000 0.0000 'International Tables Vol C Tables 4.2.6.8 and 6.1.1.4'
N N 0.0061 0.0033 'International Tables Vol C Tables 4.2.6.8 and 6.1.1.4'
P P 0.1023 0.0942 'International Tables Vol C Tables 4.2.6.8 and 6.1.1.4'
S S 0.1246 0.1234 'International Tables Vol C Tables 4.2.6.8 and 6.1.1.4'
Ru Ru -1.2594 0.8363 'International Tables Vol C Tables 4.2.6.8 and 6.1.1.4'

loop_
_geom_angle_atom_site_label_1
_geom_angle_atom_site_label_2
_geom_angle_atom_site_label_3
_geom_angle
N1A Ru1 P1 103.8(4)
N1A Ru1 N1B 58.1(7)
P1 Ru1 N1B 161.6(6)
N1A Ru1 P2 86.2(3)
P1 Ru1 P2 100.15(4)
N1B Ru1 P2 83.3(6)
N1A Ru1 P3 104.8(4)
P1 Ru1 P3 98.10(4)
N1B Ru1 P3 84.5(6)
P2 Ru1 P3 155.68(4)
N1A Ru1 S1A 61.1(4)
P1 Ru1 S1A 164.63(13)
N1B Ru1 S1A 3.0(7)
P2 Ru1 S1A 82.62(11)
P3 Ru1 S1A 84.03(10)
N1A Ru1 S1B 8.5(4)
P1 Ru1 S1B 95.59(9)
N1B Ru1 S1B 66.2(6)
P2 Ru1 S1B 89.64(11)
P3 Ru1 S1B 104.45(11)
S1A Ru1 S1B 69.22(17)
N1A Ru1 H1 155.3(14)
P1 Ru1 H1 98.0(14)
N1B Ru1 H1 100.4(15)
P2 Ru1 H1 78.5(13)
P3 Ru1 H1 83.1(13)
S1A Ru1 H1 97.4(14)
S1B Ru1 H1 163.4(14)
C1 P1 C7 101.46(19)
C1 P1 C13 100.16(17)
C7 P1 C13 98.83(17)
C1 P1 Ru1 121.87(13)
C7 P1 Ru1 114.09(14)
C13 P1 Ru1 116.85(13)
C31 P2 C25 103.67(18)
C31 P2 C19 101.61(19)
C25 P2 C19 95.72(17)
C31 P2 Ru1 115.06(13)
C25 P2 Ru1 122.25(13)
C19 P2 Ru1 115.11(13)
C43 P3 C37 100.45(18)
C43 P3 C49 100.42(18)
C37 P3 C49 99.66(17)
C43 P3 Ru1 122.24(12)
C37 P3 Ru1 119.55(12)
C49 P3 Ru1 110.78(12)
C2 C1 C6 118.4(4)
C2 C1 P1 118.4(3)
C6 C1 P1 123.2(3)
C3 C2 C1 120.9(4)
C3 C2 H2 119.5
C1 C2 H2 119.5
C4 C3 C2 119.9(4)
C4 C3 H3 120.0
C2 C3 H3 120.0
C3 C4 C5 119.9(4)
C3 C4 H4 120.0
C5 C4 H4 120.0
C4 C5 C6 120.0(4)
C4 C5 H5 120.0
C6 C5 H5 120.0
C5 C6 C1 120.9(4)
C5 C6 H6 119.6
C1 C6 H6 119.6
C12 C7 C8 118.3(4)
C12 C7 P1 123.9(3)
C8 C7 P1 117.8(3)
C9 C8 C7 120.1(4)
C9 C8 H8 119.9
C7 C8 H8 119.9
C10 C9 C8 120.6(5)
C10 C9 H9 119.7
C8 C9 H9 119.7
C11 C10 C9 120.1(4)
C11 C10 H10 120.0
C9 C10 H10 120.0
C10 C11 C12 119.7(5)
C10 C11 H11 120.1
C12 C11 H11 120.1
C7 C12 C11 121.2(4)
C7 C12 H12 119.4
C11 C12 H12 119.4
C18 C13 C14 117.9(3)
C18 C13 P1 120.9(3)
C14 C13 P1 121.2(3)
C13 C14 C15 120.2(4)
C13 C14 H14 119.9
C15 C14 H14 119.9
C16 C15 C14 120.7(4)
C16 C15 H15 119.6
C14 C15 H15 119.6
C17 C16 C15 119.3(4)
C17 C16 H16 120.4
C15 C16 H16 120.4
C16 C17 C18 120.9(4)
C16 C17 H17 119.6
C18 C17 H17 119.6
C17 C18 C13 121.1(4)
C17 C18 H18 119.5
C13 C18 H18 119.5
C20 C19 C24 118.4(4)
C20 C19 P2 121.1(3)
C24 C19 P2 120.4(3)
C19 C20 C21 120.6(4)
C19 C20 H20 119.7
C21 C20 H20 119.7
C22 C21 C20 120.1(4)
C22 C21 H21 119.9
C20 C21 H21 119.9
C21 C22 C23 120.2(4)
C21 C22 H22 119.9
C23 C22 H22 119.9
C24 C23 C22 120.4(4)
C24 C23 H23 119.8
C22 C23 H23 119.8
C23 C24 C19 120.2(4)
C23 C24 H24 119.9
C19 C24 H24 119.9
C26 C25 C30 118.4(4)
C26 C25 P2 124.5(3)
C30 C25 P2 117.0(3)
C27 C26 C25 121.2(4)
C27 C26 H26 119.4
C25 C26 H26 119.4
C28 C27 C26 119.7(4)
C28 C27 H27 120.1
C26 C27 H27 120.1
C27 C28 C29 119.7(4)
C27 C28 H28 120.1
C29 C28 H28 120.1
C30 C29 C28 120.2(4)
C30 C29 H29 119.9
C28 C29 H29 119.9
C29 C30 C25 120.7(4)
C29 C30 H30 119.6
C25 C30 H30 119.6
C36 C31 C32 118.4(4)
C36 C31 P2 121.2(3)
C32 C31 P2 120.0(3)
C33 C32 C31 120.3(4)
C33 C32 H32 119.8
C31 C32 H32 119.8
C32 C33 C34 120.8(5)
C32 C33 H33 119.6
C34 C33 H33 119.6
C35 C34 C33 119.3(4)
C35 C34 H34 120.3
C33 C34 H34 120.3
C34 C35 C36 120.8(5)
C34 C35 H35 119.6
C36 C35 H35 119.6
C35 C36 C31 120.3(4)
C35 C36 H36 119.8
C31 C36 H36 119.8
C42 C37 C38 117.2(4)
C42 C37 P3 121.1(3)
C38 C37 P3 121.6(3)
C39 C38 C37 122.2(4)
C39 C38 H38 118.9
C37 C38 H38 118.9
C40 C39 C38 119.4(4)
C40 C39 H39 120.3
C38 C39 H39 120.3
C39 C40 C41 120.0(4)
C39 C40 H40 120.0
C41 C40 H40 120.0
C40 C41 C42 120.2(4)
C40 C41 H41 119.9
C42 C41 H41 119.9
C37 C42 C41 121.1(4)
C37 C42 H42 119.4
C41 C42 H42 119.5
C48 C43 C44 117.2(4)
C48 C43 P3 120.0(3)
C44 C43 P3 122.8(3)
C45 C44 C43 121.6(4)
C45 C44 H44 119.2
C43 C44 H44 119.2
C46 C45 C44 119.7(4)
C46 C45 H45 120.2
C44 C45 H45 120.2
C47 C46 C45 119.8(4)
C47 C46 H46 120.1
C45 C46 H46 120.1
C46 C47 C48 120.3(4)
C46 C47 H47 119.9
C48 C47 H47 119.9
C43 C48 C47 121.3(4)
C43 C48 H48 119.3
C47 C48 H48 119.3
C54 C49 C50 117.0(4)
C54 C49 P3 120.2(3)
C50 C49 P3 122.8(3)
C51 C50 C49 121.1(4)
C51 C50 H50 119.5
C49 C50 H50 119.5
C52 C51 C50 120.9(4)
C52 C51 H51 119.5
C50 C51 H51 119.5
C51 C52 C53 119.4(4)
C51 C52 H52 120.3
C53 C52 H52 120.3
C54 C53 C52 119.9(4)
C54 C53 H53 120.0
C52 C53 H53 120.0
C53 C54 C49 121.7(4)
C53 C54 H54 119.1
C49 C54 H54 119.1
C55A S1A Ru1 81.4(4)
C57A C56A N1A 98.2(10)
C57A C56A H56A 130.9
N1A C56A H56A 130.9
N2A C57A C56A 107.1(8)
N2A C57A H57A 126.4
C56A C57A H57A 126.4
C55A N1A C56A 116.3(15)
C55A N1A Ru1 103.5(9)
C56A N1A Ru1 140.3(11)
C57A N2A C55A 113.1(9)
C57A N2A C58A 127(2)
C55A N2A C58A 120(2)
N1A C55A N2A 105.2(12)
N1A C55A S1A 114.0(11)
N2A C55A S1A 140.6(10)
C55B S1B Ru1 72.9(8)
C56B N1B C55B 116(2)
C56B N1B Ru1 148.8(18)
C55B N1B Ru1 94.8(15)
C55B N2B C58B 128(3)
C55B N2B C57B 103.4(11)
C58B N2B C57B 128(3)
N2B C55B N1B 107.9(15)
N2B C55B S1B 126.3(15)
N1B C55B S1B 125.5(19)
N2B C55B C56B 75.3(9)
N1B C55B C56B 32.6(10)
S1B C55B C56B 157.7(15)
N1B C56B C57B 107.6(15)
N1B C56B C55B 31.2(13)
C57B C56B C55B 76.4(9)
N1B C56B H56B 126.2
C57B C56B H56B 126.2
C55B C56B H56B 157.4
C56B C57B N2B 104.9(11)
C56B C57B H57B 127.5
N2B C57B H57B 127.5
N2B C58B H58D 109.5
N2B C58B H58E 109.5
H58D C58B H58E 109.5
N2B C58B H58F 109.5
H58D C58B H58F 109.5
H58E C58B H58F 109.5

loop_
_geom_bond_atom_site_label_1
_geom_bond_atom_site_label_2
_geom_bond_distance
Ru1 N1A 2.240(14)
Ru1 P1 2.2686(11)
Ru1 N1B 2.28(2)
Ru1 P2 2.3454(11)
Ru1 P3 2.3493(10)
Ru1 S1A 2.480(3)
Ru1 S1B 2.586(5)
Ru1 H1 1.55(4)
P1 C1 1.844(4)
P1 C7 1.858(4)
P1 C13 1.859(4)
P2 C31 1.834(4)
P2 C25 1.841(4)
P2 C19 1.845(4)
P3 C43 1.841(4)
P3 C37 1.857(4)
P3 C49 1.864(4)
C1 C2 1.388(5)
C1 C6 1.388(5)
C2 C3 1.384(6)
C2 H2 0.9500
C3 C4 1.379(6)
C3 H3 0.9500
C4 C5 1.381(6)
C4 H4 0.9500
C5 C6 1.382(6)
C5 H5 0.9500
C6 H6 0.9500
C7 C12 1.382(6)
C7 C8 1.401(6)
C8 C9 1.394(6)
C8 H8 0.9500
C9 C10 1.375(7)
C9 H9 0.9500
C10 C11 1.370(7)
C10 H10 0.9500
C11 C12 1.402(6)
C11 H11 0.9500
C12 H12 0.9500
C13 C18 1.388(5)
C13 C14 1.397(5)
C14 C15 1.398(5)
C14 H14 0.9500
C15 C16 1.373(6)
C15 H15 0.9500
C16 C17 1.368(6)
C16 H16 0.9500
C17 C18 1.383(5)
C17 H17 0.9500
C18 H18 0.9500
C19 C20 1.383(5)
C19 C24 1.402(5)
C20 C21 1.389(6)
C20 H20 0.9500
C21 C22 1.355(6)
C21 H21 0.9500
C22 C23 1.384(6)
C22 H22 0.9500
C23 C24 1.370(6)
C23 H23 0.9500
C24 H24 0.9500
C25 C26 1.387(5)
C25 C30 1.394(5)
C26 C27 1.384(6)
C26 H26 0.9500
C27 C28 1.382(6)
C27 H27 0.9500
C28 C29 1.388(6)
C28 H28 0.9500
C29 C30 1.377(6)
C29 H29 0.9500
C30 H30 0.9500
C31 C36 1.399(6)
C31 C32 1.401(6)
C32 C33 1.378(6)
C32 H32 0.9500
C33 C34 1.388(7)
C33 H33 0.9500
C34 C35 1.372(7)
C34 H34 0.9500
C35 C36 1.388(6)
C35 H35 0.9500
C36 H36 0.9500
C37 C42 1.386(5)
C37 C38 1.400(5)
C38 C39 1.383(6)
C38 H38 0.9500
C39 C40 1.375(6)
C39 H39 0.9500
C40 C41 1.385(6)
C40 H40 0.9500
C41 C42 1.391(6)
C41 H41 0.9500
C42 H42 0.9500
C43 C48 1.385(6)
C43 C44 1.393(5)
C44 C45 1.386(6)
C44 H44 0.9500
C45 C46 1.379(6)
C45 H45 0.9500
C46 C47 1.367(6)
C46 H46 0.9500
C47 C48 1.391(6)
C47 H47 0.9500
C48 H48 0.9500
C49 C54 1.390(6)
C49 C50 1.397(5)
C50 C51 1.377(6)
C50 H50 0.9500
C51 C52 1.361(6)
C51 H51 0.9500
C52 C53 1.386(6)
C52 H52 0.9500
C53 C54 1.374(5)
C53 H53 0.9500
C54 H54 0.9500
S1A C55A 1.661(14)
C56A C57A 1.402(11)
C56A N1A 1.488(11)
C56A H56A 0.9500
C57A N2A 1.337(11)
C57A H57A 0.9500
N1A C55A 1.191(16)
N2A C55A 1.349(13)
N2A C58A 1.52(5)
C58A H58A 0.9800
C58A H58B 0.9800
C58A H58C 0.9800
S1B C55B 1.777(15)
N1B C56B 1.261(16)
N1B C55B 1.21(3)
N2B C55B 1.42(2)
N2B C58B 1.38(8)
N2B C57B 1.416(15)
C55B C56B 2.10(2)
C56B C57B 1.382(15)
C56B H56B 0.9500
C57B H57B 0.9500
C58B H58D 0.9800
C58B H58E 0.9800
C58B H58F 0.9800

loop_
_geom_torsion_atom_site_label_1
_geom_torsion_atom_site_label_2
_geom_torsion_atom_site_label_3
_geom_torsion_atom_site_label_4
_geom_torsion
N1A Ru1 P1 C1 -170.2(4)
N1B Ru1 P1 C1 179.1(19)
P2 Ru1 P1 C1 -81.59(14)
P3 Ru1 P1 C1 82.28(14)
S1A Ru1 P1 C1 179.3(4)
S1B Ru1 P1 C1 -172.22(17)
N1A Ru1 P1 C7 67.5(4)
N1B Ru1 P1 C7 56.8(19)
P2 Ru1 P1 C7 156.12(14)
P3 Ru1 P1 C7 -40.02(14)
S1A Ru1 P1 C7 57.0(4)
S1B Ru1 P1 C7 65.48(18)
N1A Ru1 P1 C13 -47.0(4)
N1B Ru1 P1 C13 -57.7(19)
P2 Ru1 P1 C13 41.61(15)
P3 Ru1 P1 C13 -154.53(15)
S1A Ru1 P1 C13 -57.5(4)
S1B Ru1 P1 C13 -49.03(18)
N1A Ru1 P2 C31 5.7(4)
P1 Ru1 P2 C31 -97.76(16)
N1B Ru1 P2 C31 64.0(6)
P3 Ru1 P2 C31 124.18(17)
S1A Ru1 P2 C31 66.9(2)
S1B Ru1 P2 C31 -2.14(18)
N1A Ru1 P2 C25 132.8(4)
P1 Ru1 P2 C25 29.37(15)
N1B Ru1 P2 C25 -168.9(6)
P3 Ru1 P2 C25 -108.70(17)
S1A Ru1 P2 C25 -165.94(19)
S1B Ru1 P2 C25 124.98(17)
N1A Ru1 P2 C19 -112.0(4)
P1 Ru1 P2 C19 144.57(15)
N1B Ru1 P2 C19 -53.7(6)
P3 Ru1 P2 C19 6.50(19)
S1A Ru1 P2 C19 -50.73(19)
S1B Ru1 P2 C19 -119.82(17)
N1A Ru1 P3 C43 -15.2(4)
P1 Ru1 P3 C43 91.50(16)
N1B Ru1 P3 C43 -70.1(6)
P2 Ru1 P3 C43 -130.14(17)
S1A Ru1 P3 C43 -73.2(2)
S1B Ru1 P3 C43 -6.45(19)
N1A Ru1 P3 C37 -142.4(4)
P1 Ru1 P3 C37 -35.67(16)
N1B Ru1 P3 C37 162.7(6)
P2 Ru1 P3 C37 102.69(17)
S1A Ru1 P3 C37 159.7(2)
S1B Ru1 P3 C37 -133.62(18)
N1A Ru1 P3 C49 102.7(4)
P1 Ru1 P3 C49 -150.59(14)
N1B Ru1 P3 C49 47.8(6)
P2 Ru1 P3 C49 -12.23(18)
S1A Ru1 P3 C49 44.75(19)
S1B Ru1 P3 C49 111.46(17)
C7 P1 C1 C2 105.9(3)
C13 P1 C1 C2 -152.8(3)
Ru1 P1 C1 C2 -22.2(4)
C7 P1 C1 C6 -73.0(3)
C13 P1 C1 C6 28.3(4)
Ru1 P1 C1 C6 158.9(3)
C6 C1 C2 C3 0.0(6)
P1 C1 C2 C3 -179.0(3)
C1 C2 C3 C4 -1.0(7)
C2 C3 C4 C5 0.8(7)
C3 C4 C5 C6 0.5(7)
C4 C5 C6 C1 -1.6(6)
C2 C1 C6 C5 1.3(6)
P1 C1 C6 C5 -179.8(3)
C1 P1 C7 C12 12.3(4)
C13 P1 C7 C12 -90.1(4)
Ru1 P1 C7 C12 145.2(3)
C1 P1 C7 C8 -167.7(3)
C13 P1 C7 C8 90.0(3)
Ru1 P1 C7 C8 -34.8(3)
C12 C7 C8 C9 1.2(6)
P1 C7 C8 C9 -178.8(3)
C7 C8 C9 C10 -0.3(6)
C8 C9 C10 C11 -0.2(6)
C9 C10 C11 C12 -0.2(7)
C8 C7 C12 C11 -1.7(6)
P1 C7 C12 C11 178.4(3)
C10 C11 C12 C7 1.1(6)
C1 P1 C13 C18 -137.7(3)
C7 P1 C13 C18 -34.3(4)
Ru1 P1 C13 C18 88.5(3)
C1 P1 C13 C14 42.6(4)
C7 P1 C13 C14 146.0(3)
Ru1 P1 C13 C14 -91.2(3)
C18 C13 C14 C15 0.7(6)
P1 C13 C14 C15 -179.6(3)
C13 C14 C15 C16 0.9(6)
C14 C15 C16 C17 -1.8(6)
C15 C16 C17 C18 1.2(7)
C16 C17 C18 C13 0.4(7)
C14 C13 C18 C17 -1.3(6)
P1 C13 C18 C17 179.0(3)
C31 P2 C19 C20 -139.6(3)
C25 P2 C19 C20 115.2(4)
Ru1 P2 C19 C20 -14.6(4)
C31 P2 C19 C24 43.1(4)
C25 P2 C19 C24 -62.1(4)
Ru1 P2 C19 C24 168.2(3)
C24 C19 C20 C21 -1.3(6)
P2 C19 C20 C21 -178.6(3)
C19 C20 C21 C22 -1.6(7)
C20 C21 C22 C23 3.1(7)
C21 C22 C23 C24 -1.6(7)
C22 C23 C24 C19 -1.4(7)
C20 C19 C24 C23 2.8(6)
P2 C19 C24 C23 -179.9(4)
C31 P2 C25 C26 -10.8(4)
C19 P2 C25 C26 92.7(4)
Ru1 P2 C25 C26 -142.8(3)
C31 P2 C25 C30 172.2(3)
C19 P2 C25 C30 -84.4(3)
Ru1 P2 C25 C30 40.2(4)
C30 C25 C26 C27 -1.9(6)
P2 C25 C26 C27 -178.9(3)
C25 C26 C27 C28 -0.6(7)
C26 C27 C28 C29 2.3(7)
C27 C28 C29 C30 -1.4(7)
C28 C29 C30 C25 -1.1(6)
C26 C25 C30 C29 2.7(6)
P2 C25 C30 C29 180.0(3)
C25 P2 C31 C36 130.2(3)
C19 P2 C31 C36 31.3(4)
Ru1 P2 C31 C36 -93.7(3)
C25 P2 C31 C32 -57.3(4)
C19 P2 C31 C32 -156.2(3)
Ru1 P2 C31 C32 78.7(3)
C36 C31 C32 C33 -2.3(6)
P2 C31 C32 C33 -175.0(3)
C31 C32 C33 C34 1.2(7)
C32 C33 C34 C35 0.7(7)
C33 C34 C35 C36 -1.5(7)
C34 C35 C36 C31 0.3(7)
C32 C31 C36 C35 1.6(6)
P2 C31 C36 C35 174.1(3)
C43 P3 C37 C42 -46.0(3)
C49 P3 C37 C42 -148.6(3)
Ru1 P3 C37 C42 90.7(3)
C43 P3 C37 C38 138.1(3)
C49 P3 C37 C38 35.5(3)
Ru1 P3 C37 C38 -85.2(3)
C42 C37 C38 C39 -1.2(6)
P3 C37 C38 C39 174.8(3)
C37 C38 C39 C40 0.9(6)
C38 C39 C40 C41 0.4(6)
C39 C40 C41 C42 -1.4(6)
C38 C37 C42 C41 0.2(5)
P3 C37 C42 C41 -175.8(3)
C40 C41 C42 C37 1.1(6)
C37 P3 C43 C48 152.4(4)
C49 P3 C43 C48 -105.7(4)
Ru1 P3 C43 C48 17.2(4)
C37 P3 C43 C44 -28.1(4)
C49 P3 C43 C44 73.9(4)
Ru1 P3 C43 C44 -163.2(3)
C48 C43 C44 C45 -1.5(6)
P3 C43 C44 C45 178.9(3)
C43 C44 C45 C46 1.2(7)
C44 C45 C46 C47 -0.3(7)
C45 C46 C47 C48 -0.1(8)
C44 C43 C48 C47 1.1(7)
P3 C43 C48 C47 -179.3(4)
C46 C47 C48 C43 -0.3(8)
C43 P3 C49 C54 178.0(3)
C37 P3 C49 C54 -79.4(3)
Ru1 P3 C49 C54 47.5(3)
C43 P3 C49 C50 -4.2(4)
C37 P3 C49 C50 98.4(4)
Ru1 P3 C49 C50 -134.7(3)
C54 C49 C50 C51 1.4(6)
P3 C49 C50 C51 -176.4(3)
C49 C50 C51 C52 -0.8(7)
C50 C51 C52 C53 0.6(7)
C51 C52 C53 C54 -1.1(6)
C52 C53 C54 C49 1.7(6)
C50 C49 C54 C53 -1.9(6)
P3 C49 C54 C53 176.0(3)
N1A Ru1 S1A C55A -0.1(6)
P1 Ru1 S1A C55A 11.6(6)
N1B Ru1 S1A C55A 12(13)
P2 Ru1 S1A C55A -89.9(4)
P3 Ru1 S1A C55A 110.5(4)
S1B Ru1 S1A C55A 2.6(4)
N1A C56A C57A N2A 3.2(10)
C57A C56A N1A C55A -4.0(14)
C57A C56A N1A Ru1 174.9(11)
P1 Ru1 N1A C55A -176.7(9)
N1B Ru1 N1A C55A -0.7(10)
P2 Ru1 N1A C55A 83.7(9)
P3 Ru1 N1A C55A -74.3(9)
S1A Ru1 N1A C55A 0.1(8)
S1B Ru1 N1A C55A -163(4)
P1 Ru1 N1A C56A 4.3(14)
N1B Ru1 N1A C56A -179.6(18)
P2 Ru1 N1A C56A -95.2(14)
P3 Ru1 N1A C56A 106.8(13)
S1A Ru1 N1A C56A -178.8(15)
S1B Ru1 N1A C56A 18.1(19)
C56A C57A N2A C55A -2.1(10)
C56A C57A N2A C58A 179(2)
C56A N1A C55A N2A 2.9(15)
Ru1 N1A C55A N2A -176.4(7)
C56A N1A C55A S1A 179.1(8)
Ru1 N1A C55A S1A -0.2(11)
C57A N2A C55A N1A -0.5(13)
C58A N2A C55A N1A 179(2)
C57A N2A C55A S1A -175.0(10)
C58A N2A C55A S1A 4(3)
Ru1 S1A C55A N1A 0.1(10)
Ru1 S1A C55A N2A 174.4(13)
N1A Ru1 S1B C55B 13(3)
P1 Ru1 S1B C55B 179.3(7)
N1B Ru1 S1B C55B -3.7(10)
P2 Ru1 S1B C55B 79.1(7)
P3 Ru1 S1B C55B -80.8(7)
S1A Ru1 S1B C55B -3.1(7)
N1A Ru1 N1B C56B 176(4)
P1 Ru1 N1B C56B -171.3(17)
P2 Ru1 N1B C56B 87(3)
P3 Ru1 N1B C56B -72(3)
S1A Ru1 N1B C56B 9(10)
S1B Ru1 N1B C56B 179(4)
N1A Ru1 N1B C55B 2.3(14)
P1 Ru1 N1B C55B 15(3)
P2 Ru1 N1B C55B -87.4(16)
P3 Ru1 N1B C55B 113.6(16)
S1A Ru1 N1B C55B -165(14)
S1B Ru1 N1B C55B 5.2(14)
C58B N2B C55B N1B -171(4)
C57B N2B C55B N1B -1(2)
C58B N2B C55B S1B 16(5)
C57B N2B C55B S1B -174.5(14)
C58B N2B C55B C56B -170(4)
C57B N2B C55B C56B -0.5(9)
C56B N1B C55B N2B 2(3)
Ru1 N1B C55B N2B 178.4(13)
C56B N1B C55B S1B 174.9(16)
Ru1 N1B C55B S1B -8(2)
Ru1 N1B C55B C56B 177(3)
Ru1 S1B C55B N2B 179.6(19)
Ru1 S1B C55B N1B 8(2)
Ru1 S1B C55B C56B 15(3)
C55B N1B C56B C57B -1(3)
Ru1 N1B C56B C57B -175(3)
Ru1 N1B C56B C55B -174(5)
N2B C55B C56B N1B -178(3)
S1B C55B C56B N1B -11(3)
N2B C55B C56B C57B 0.5(9)
N1B C55B C56B C57B 179(3)
S1B C55B C56B C57B 168(4)
N1B C56B C57B N2B 0.2(16)
C55B C56B C57B N2B -0.5(9)
C55B N2B C57B C56B 0.7(13)
C58B N2B C57B C56B 170(4)
